data_7041667
loop_
_publ_author_name
'Hao, Shao Yun'
'Hou, Suo Xia'
'Van Hecke, Kristof'
'Cui, Guang Hua'

_publ_section_title
;
 Construction of noninterpenetrating and interpenetrating Co(ii) networks
 with halogenated carboxylate modulated by auxiliary N-donor co-ligands:
 structural diversity, electrochemical and photocatalytic properties.
;
_journal_issue 6
_journal_name_full 'Dalton transactions (Cambridge, England : 2003)'
_journal_page_first 1951
_journal_page_last 1964
_journal_paper_doi 10.1039/c6dt04516b
_journal_volume 46
_journal_year 2017
_chemical_formula_sum 'C47 H41 Cl2 Co N6 O4'
_chemical_formula_weight 883.69
_chemical_name_systematic
; 
 ? 
;
_space_group_IT_number 15
_symmetry_cell_setting monoclinic
_symmetry_space_group_name_Hall '-I 2yc'
_symmetry_space_group_name_H-M 'I 1 2/c 1'
_atom_sites_solution_hydrogens geom
_atom_sites_solution_primary direct
_atom_sites_solution_secondary difmap
_audit_creation_method SHELXL-97
_audit_update_record
;
2016-11-03 deposited with the CCDC.
2017-01-11 downloaded from the CCDC.
;
_cell_angle_alpha 90.00
_cell_angle_beta 103.18(3)
_cell_angle_gamma 90.00
_cell_formula_units_Z 8
_cell_length_a 21.884(6)
_cell_length_b 17.122(4)
_cell_length_c 23.362(6)
_cell_measurement_reflns_used 2016
_cell_measurement_temperature 293(2)
_cell_measurement_theta_max 21.38
_cell_measurement_theta_min 0.08
_cell_volume 8523(4)
_computing_cell_refinement 'SAINT (Bruker, 1999)'
_computing_data_collection 'SMART (Bruker, 1998)'
_computing_data_reduction SAINT
_computing_molecular_graphics 'SHELXTL  (Bruker, 1999)'
_computing_publication_material SHELXTL
_computing_structure_refinement 'SHELXL97 (Sheldrick, 2008)'
_computing_structure_solution 'SHELXS97 (Sheldrick, 2008)'
_diffrn_ambient_temperature 293(2)
_diffrn_measured_fraction_theta_full 0.997
_diffrn_measured_fraction_theta_max 0.997
_diffrn_measurement_device_type 'Bruker SMART CCD area-detector'
_diffrn_measurement_method '\w scans'
_diffrn_radiation_monochromator graphite
_diffrn_radiation_source 'fine--focus sealed tube'
_diffrn_radiation_type MoK\a
_diffrn_radiation_wavelength 0.71073
_diffrn_reflns_av_R_equivalents 0.1171
_diffrn_reflns_av_sigmaI/netI 0.1572
_diffrn_reflns_limit_h_max 26
_diffrn_reflns_limit_h_min -27
_diffrn_reflns_limit_k_max 21
_diffrn_reflns_limit_k_min -18
_diffrn_reflns_limit_l_max 18
_diffrn_reflns_limit_l_min -29
_diffrn_reflns_number 23754
_diffrn_reflns_theta_full 26.37
_diffrn_reflns_theta_max 26.37
_diffrn_reflns_theta_min 1.49
_exptl_absorpt_coefficient_mu 0.580
_exptl_absorpt_correction_T_max 0.8719
_exptl_absorpt_correction_T_min 0.8356
_exptl_absorpt_correction_type multi-scan
_exptl_absorpt_process_details '(<i>SADABS</i>; Sheldrick, 1996)'
_exptl_crystal_colour red
_exptl_crystal_density_diffrn 1.377
_exptl_crystal_density_method 'not measured'
_exptl_crystal_description block
_exptl_crystal_F_000 3664
_exptl_crystal_size_max 0.27
_exptl_crystal_size_mid 0.26
_exptl_crystal_size_min 0.22
_refine_diff_density_max 1.011
_refine_diff_density_min -0.402
_refine_diff_density_rms 0.086
_refine_ls_extinction_method none
_refine_ls_goodness_of_fit_ref 0.974
_refine_ls_hydrogen_treatment constr
_refine_ls_matrix_type full
_refine_ls_number_parameters 547
_refine_ls_number_reflns 8702
_refine_ls_number_restraints 0
_refine_ls_restrained_S_all 0.974
_refine_ls_R_factor_all 0.1632
_refine_ls_R_factor_gt 0.0683
_refine_ls_shift/su_max 0.000
_refine_ls_shift/su_mean 0.000
_refine_ls_structure_factor_coef Fsqd
_refine_ls_weighting_details 'calc w=1/[\s^2^(Fo^2^)+(0.0741P)^2^+0.0000P] where P=(Fo^2^+2Fc^2^)/3'
_refine_ls_weighting_scheme calc
_refine_ls_wR_factor_gt 0.1486
_refine_ls_wR_factor_ref 0.1918
_reflns_number_gt 4088
_reflns_number_total 8702
_reflns_threshold_expression >2sigma(I)
_cod_data_source_file c6dt04516b2.cif
_cod_data_source_block 1
_cod_depositor_comments 'Adding full bibliography for 7041663--7041668.cif.'
_cod_original_sg_symbol_Hall '    -I 2yc'
_cod_original_sg_symbol_H-M '    I 2/c '
_cod_database_code 7041667

loop_
_symmetry_equiv_pos_as_xyz
'x, y, z'
'-x, y, -z+1/2'
'x+1/2, y+1/2, z+1/2'
'-x+1/2, y+1/2, -z+1'
'-x, -y, -z'
'x, -y, z-1/2'
'-x+1/2, -y+1/2, -z+1/2'
'x+1/2, -y+1/2, z'

loop_
_atom_site_label
_atom_site_type_symbol
_atom_site_fract_x
_atom_site_fract_y
_atom_site_fract_z
_atom_site_U_iso_or_equiv
_atom_site_adp_type
_atom_site_occupancy
_atom_site_symmetry_multiplicity
_atom_site_calc_flag
_atom_site_refinement_flags
Co1 Co 0.22670(3) 0.59466(4) 0.35525(3) 0.0277(2) Uani 1 1 d .
Cl1 Cl 0.27799(10) 0.80460(10) 0.58522(7) 0.0814(7) Uani 1 1 d .
Cl2 Cl 0.15011(8) 0.95883(9) 0.34789(6) 0.0526(4) Uani 1 1 d .
O5 O 0.1510(2) 0.7926(2) 0.31818(17) 0.0648(13) Uani 1 1 d .
O6 O 0.21848(16) 0.7119(2) 0.37464(15) 0.0388(9) Uani 1 1 d .
N1 N 0.12731(19) 0.5727(3) 0.34067(18) 0.0372(11) Uani 1 1 d .
N2 N 0.02799(19) 0.6062(3) 0.33640(19) 0.0414(12) Uani 1 1 d .
N4 N -0.16975(17) 0.6453(3) 0.32792(17) 0.0306(10) Uani 1 1 d .
N5 N 0.32584(18) 0.6062(2) 0.35858(17) 0.0303(10) Uani 1 1 d .
N6 N 0.41381(19) 0.6129(2) 0.32496(18) 0.0325(11) Uani 1 1 d .
C37 C 0.4779(2) 0.5410(3) 0.2670(2) 0.0280(12) Uani 1 1 d .
C19 C -0.2085(2) 0.5403(3) 0.2772(2) 0.0323(13) Uani 1 1 d .
C35 C 0.4329(2) 0.6110(3) 0.3855(2) 0.0322(13) Uani 1 1 d .
C28 C 0.3784(2) 0.6081(3) 0.4065(2) 0.0293(12) Uani 1 1 d .
C41 C 0.2282(2) 0.8033(3) 0.4709(2) 0.0387(14) Uani 1 1 d .
H41 H 0.2372 0.7502 0.4749 0.046 Uiso 1 1 calc R
C27 C 0.3498(2) 0.6092(3) 0.3120(2) 0.0295(12) Uani 1 1 d .
H27 H 0.3255 0.6088 0.2738 0.035 Uiso 1 1 calc R
C26 C -0.1837(2) 0.5673(3) 0.3343(2) 0.0314(12) Uani 1 1 d .
C45 C 0.1873(2) 0.9118(3) 0.4121(2) 0.0323(12) Uani 1 1 d .
C29 C 0.3823(3) 0.6099(3) 0.4666(2) 0.0370(14) Uani 1 1 d .
H29 H 0.3462 0.6097 0.4813 0.044 Uiso 1 1 calc R
C46 C 0.1883(2) 0.7747(3) 0.3647(2) 0.0337(13) Uani 1 1 d .
C44 C 0.2047(2) 0.9598(3) 0.4618(2) 0.0366(13) Uani 1 1 d .
H44 H 0.1974 1.0132 0.4575 0.044 Uiso 1 1 calc R
C36 C 0.4533(2) 0.6183(3) 0.2834(2) 0.0348(13) Uani 1 1 d .
H36A H 0.4887 0.6518 0.2999 0.042 Uiso 1 1 calc R
H36B H 0.4296 0.6432 0.2480 0.042 Uiso 1 1 calc R
C43 C 0.2324(2) 0.9307(3) 0.5169(2) 0.0330(13) Uani 1 1 d .
C2 C 0.0894(2) 0.5047(3) 0.3347(2) 0.0362(13) Uani 1 1 d .
C18 C -0.1865(2) 0.6613(3) 0.2694(2) 0.0316(13) Uani 1 1 d .
H18 H -0.1819 0.7104 0.2539 0.038 Uiso 1 1 calc R
C17 C -0.1424(2) 0.7021(3) 0.3738(2) 0.0347(13) Uani 1 1 d .
H17A H -0.1753 0.7212 0.3919 0.042 Uiso 1 1 calc R
H17B H -0.1266 0.7463 0.3555 0.042 Uiso 1 1 calc R
C40 C 0.2007(2) 0.8329(3) 0.4160(2) 0.0292(12) Uani 1 1 d .
C16 C -0.0902(2) 0.6697(3) 0.4207(2) 0.0339(13) Uani 1 1 d .
C9 C 0.0280(2) 0.5252(4) 0.3328(2) 0.0365(14) Uani 1 1 d .
C30 C 0.4413(3) 0.6119(3) 0.5042(2) 0.0450(15) Uani 1 1 d .
C42 C 0.2427(2) 0.8510(3) 0.5204(2) 0.0385(14) Uani 1 1 d .
C34 C 0.4923(2) 0.6154(3) 0.4228(2) 0.0452(15) Uani 1 1 d .
H34 H 0.5281 0.6188 0.4078 0.054 Uiso 1 1 calc R
C25 C -0.1789(3) 0.5179(3) 0.3821(2) 0.0408(14) Uani 1 1 d .
H25 H -0.1630 0.5360 0.4201 0.049 Uiso 1 1 calc R
C8 C -0.0199(3) 0.4707(4) 0.3300(2) 0.0485(16) Uani 1 1 d .
H8 H -0.0606 0.4862 0.3300 0.058 Uiso 1 1 calc R
C11 C -0.0341(2) 0.6458(3) 0.4078(2) 0.0394(14) Uani 1 1 d .
C10 C -0.0239(2) 0.6534(4) 0.3467(3) 0.0482(16) Uani 1 1 d .
H10A H -0.0621 0.6381 0.3188 0.058 Uiso 1 1 calc R
H10B H -0.0159 0.7078 0.3394 0.058 Uiso 1 1 calc R
C3 C 0.1047(3) 0.4269(4) 0.3293(2) 0.0478(16) Uani 1 1 d .
H3 H 0.1452 0.4123 0.3275 0.057 Uiso 1 1 calc R
C39 C 0.4783(3) 0.4020(4) 0.2669(3) 0.0595(18) Uani 1 1 d .
H39 H 0.4642 0.3549 0.2789 0.071 Uiso 1 1 calc R
C20 C -0.2286(3) 0.4639(3) 0.2673(2) 0.0451(15) Uani 1 1 d .
H20 H -0.2451 0.4460 0.2293 0.054 Uiso 1 1 calc R
C22 C -0.1981(3) 0.4414(4) 0.3723(2) 0.0466(16) Uani 1 1 d .
C38 C 0.4554(3) 0.4708(3) 0.2833(2) 0.0430(15) Uani 1 1 d .
H38 H 0.4248 0.4704 0.3052 0.052 Uiso 1 1 calc R
C12 C 0.0125(3) 0.6135(4) 0.4535(3) 0.0591(19) Uani 1 1 d .
H12 H 0.0502 0.5967 0.4458 0.071 Uiso 1 1 calc R
C31 C 0.4966(3) 0.6144(4) 0.4819(3) 0.0525(17) Uani 1 1 d .
C4 C 0.0573(3) 0.3705(4) 0.3266(2) 0.0449(15) Uani 1 1 d .
C21 C -0.2237(3) 0.4149(3) 0.3148(3) 0.0499(16) Uani 1 1 d .
C5 C -0.0049(3) 0.3935(4) 0.3274(2) 0.0506(16) Uani 1 1 d .
C15 C -0.0976(3) 0.6640(4) 0.4776(3) 0.0601(19) Uani 1 1 d .
H15 H -0.1343 0.6824 0.4866 0.072 Uiso 1 1 calc R
C1 C 0.0875(3) 0.6297(4) 0.3422(2) 0.0460(15) Uani 1 1 d .
H1 H 0.0996 0.6818 0.3470 0.055 Uiso 1 1 calc R
C13 C 0.0026(4) 0.6066(4) 0.5089(3) 0.075(2) Uani 1 1 d .
H13 H 0.0335 0.5846 0.5384 0.090 Uiso 1 1 calc R
C32 C 0.4467(3) 0.6119(4) 0.5697(2) 0.076(2) Uani 1 1 d .
H32A H 0.4657 0.5640 0.5861 0.114 Uiso 1 1 calc R
H32B H 0.4057 0.6166 0.5775 0.114 Uiso 1 1 calc R
H32C H 0.4722 0.6552 0.5871 0.114 Uiso 1 1 calc R
C23 C -0.2478(4) 0.3321(4) 0.3038(3) 0.089(3) Uani 1 1 d .
H23A H -0.2841 0.3254 0.3199 0.134 Uiso 1 1 calc R
H23B H -0.2157 0.2962 0.3224 0.134 Uiso 1 1 calc R
H23C H -0.2589 0.3223 0.2623 0.134 Uiso 1 1 calc R
C24 C -0.1929(3) 0.3873(4) 0.4249(3) 0.067(2) Uani 1 1 d .
H24A H -0.1658 0.3443 0.4215 0.100 Uiso 1 1 calc R
H24B H -0.2338 0.3678 0.4260 0.100 Uiso 1 1 calc R
H24C H -0.1759 0.4156 0.4604 0.100 Uiso 1 1 calc R
C7 C -0.0540(3) 0.3325(4) 0.3292(3) 0.075(2) Uani 1 1 d .
H7A H -0.0924 0.3576 0.3320 0.113 Uiso 1 1 calc R
H7B H -0.0399 0.2994 0.3627 0.113 Uiso 1 1 calc R
H7C H -0.0610 0.3017 0.2940 0.113 Uiso 1 1 calc R
C6 C 0.0736(3) 0.2862(4) 0.3247(3) 0.068(2) Uani 1 1 d .
H6A H 0.1132 0.2810 0.3139 0.101 Uiso 1 1 calc R
H6B H 0.0417 0.2599 0.2962 0.101 Uiso 1 1 calc R
H6C H 0.0765 0.2633 0.3627 0.101 Uiso 1 1 calc R
C14 C -0.0514(4) 0.6314(5) 0.5216(3) 0.078(2) Uani 1 1 d .
H14 H -0.0576 0.6265 0.5595 0.094 Uiso 1 1 calc R
C33 C 0.5606(3) 0.6176(5) 0.5248(3) 0.084(3) Uani 1 1 d .
H33A H 0.5931 0.6121 0.5036 0.126 Uiso 1 1 calc R
H33B H 0.5637 0.5759 0.5528 0.126 Uiso 1 1 calc R
H33C H 0.5652 0.6668 0.5451 0.126 Uiso 1 1 calc R
C47 C 0.2484(2) 0.9884(3) 0.5670(2) 0.0357(14) Uani 1 1 d .
O1 O 0.26056(17) 1.0575(2) 0.55545(15) 0.0422(10) Uani 1 1 d .
O2 O 0.24893(17) 0.9677(2) 0.61908(16) 0.0461(10) Uani 1 1 d .
N3 N -0.20946(18) 0.6013(3) 0.23716(17) 0.0300(10) Uani 1 1 d .

loop_
_atom_site_aniso_label
_atom_site_aniso_U_11
_atom_site_aniso_U_22
_atom_site_aniso_U_33
_atom_site_aniso_U_23
_atom_site_aniso_U_13
_atom_site_aniso_U_12
Co1 0.0290(4) 0.0312(4) 0.0229(4) 0.0012(3) 0.0061(3) 0.0022(3)
Cl1 0.1420(18) 0.0471(11) 0.0347(10) 0.0058(7) -0.0222(10) -0.0049(11)
Cl2 0.0742(11) 0.0415(10) 0.0321(8) -0.0013(6) -0.0086(7) 0.0121(8)
O5 0.100(4) 0.043(3) 0.035(3) -0.0125(19) -0.017(2) 0.019(2)
O6 0.045(2) 0.028(2) 0.041(2) -0.0093(17) 0.0045(17) 0.0069(18)
N1 0.029(2) 0.044(3) 0.040(3) 0.008(2) 0.011(2) -0.001(2)
N2 0.027(3) 0.051(4) 0.049(3) 0.006(2) 0.014(2) 0.004(2)
N4 0.023(2) 0.039(3) 0.029(3) -0.006(2) 0.0037(18) 0.001(2)
N5 0.032(2) 0.032(3) 0.027(2) -0.0008(19) 0.0071(19) -0.002(2)
N6 0.029(2) 0.043(3) 0.029(3) 0.003(2) 0.0123(19) 0.007(2)
C37 0.029(3) 0.029(3) 0.025(3) -0.002(2) 0.004(2) -0.004(2)
C19 0.032(3) 0.038(3) 0.028(3) 0.006(2) 0.008(2) -0.001(3)
C35 0.033(3) 0.035(3) 0.029(3) -0.005(2) 0.007(2) 0.002(3)
C28 0.028(3) 0.034(3) 0.026(3) 0.001(2) 0.007(2) 0.001(2)
C41 0.041(3) 0.033(3) 0.039(3) -0.001(3) 0.003(3) 0.000(3)
C27 0.028(3) 0.041(3) 0.020(3) 0.000(2) 0.008(2) 0.002(2)
C26 0.036(3) 0.038(3) 0.019(3) 0.000(2) 0.005(2) -0.005(3)
C45 0.030(3) 0.035(3) 0.032(3) 0.002(2) 0.007(2) 0.000(3)
C29 0.041(3) 0.041(4) 0.027(3) 0.004(2) 0.005(2) 0.001(3)
C46 0.036(3) 0.031(3) 0.032(3) -0.008(2) 0.005(2) -0.008(3)
C44 0.040(3) 0.034(3) 0.035(3) -0.005(3) 0.007(3) 0.003(3)
C36 0.035(3) 0.040(4) 0.034(3) -0.002(2) 0.016(2) 0.001(3)
C43 0.034(3) 0.038(3) 0.027(3) -0.004(2) 0.006(2) 0.003(3)
C2 0.034(3) 0.049(4) 0.026(3) 0.004(3) 0.007(2) 0.001(3)
C18 0.026(3) 0.037(3) 0.032(3) 0.010(3) 0.007(2) 0.000(3)
C17 0.033(3) 0.038(3) 0.033(3) -0.010(2) 0.008(2) 0.001(3)
C40 0.030(3) 0.023(3) 0.033(3) -0.003(2) 0.005(2) 0.003(2)
C16 0.027(3) 0.043(4) 0.030(3) -0.005(2) 0.001(2) 0.001(3)
C9 0.030(3) 0.053(4) 0.027(3) 0.004(3) 0.008(2) 0.001(3)
C30 0.049(4) 0.053(4) 0.031(3) -0.003(3) 0.004(3) -0.002(3)
C42 0.043(3) 0.048(4) 0.021(3) 0.003(3) -0.001(2) -0.007(3)
C34 0.028(3) 0.066(5) 0.043(4) -0.004(3) 0.010(3) 0.005(3)
C25 0.054(4) 0.049(4) 0.018(3) -0.002(3) 0.006(3) 0.001(3)
C8 0.032(3) 0.073(5) 0.039(4) 0.002(3) 0.004(3) -0.006(3)
C11 0.036(3) 0.039(4) 0.038(4) 0.001(3) -0.002(3) 0.002(3)
C10 0.032(3) 0.058(4) 0.056(4) 0.014(3) 0.014(3) 0.010(3)
C3 0.046(4) 0.060(5) 0.035(4) -0.001(3) 0.007(3) 0.004(3)
C39 0.088(5) 0.033(4) 0.067(5) 0.000(3) 0.037(4) -0.008(4)
C20 0.066(4) 0.039(4) 0.029(3) -0.003(3) 0.008(3) -0.011(3)
C22 0.058(4) 0.049(4) 0.034(4) 0.011(3) 0.015(3) 0.004(3)
C38 0.050(4) 0.036(4) 0.048(4) 0.000(3) 0.022(3) -0.006(3)
C12 0.044(4) 0.076(5) 0.053(4) 0.006(3) 0.004(3) 0.019(4)
C31 0.038(4) 0.061(5) 0.048(4) 0.002(3) -0.011(3) 0.007(3)
C4 0.043(4) 0.057(4) 0.034(3) -0.006(3) 0.006(3) -0.005(3)
C21 0.077(5) 0.035(4) 0.037(4) 0.003(3) 0.013(3) -0.011(3)
C5 0.053(4) 0.066(5) 0.030(3) -0.007(3) 0.003(3) -0.009(4)
C15 0.057(4) 0.087(5) 0.034(4) -0.011(3) 0.006(3) 0.018(4)
C1 0.032(3) 0.043(4) 0.064(4) 0.013(3) 0.013(3) 0.005(3)
C13 0.084(6) 0.095(6) 0.034(4) 0.002(4) -0.013(4) 0.027(5)
C32 0.083(5) 0.108(7) 0.028(4) -0.007(4) -0.005(3) -0.005(5)
C23 0.158(8) 0.057(5) 0.051(5) -0.007(4) 0.019(5) -0.045(5)
C24 0.090(5) 0.063(5) 0.050(4) 0.011(3) 0.023(4) -0.004(4)
C7 0.058(4) 0.091(6) 0.081(5) -0.023(4) 0.023(4) -0.036(4)
C6 0.074(5) 0.058(5) 0.067(5) -0.011(4) 0.007(4) -0.009(4)
C14 0.079(5) 0.122(7) 0.032(4) 0.000(4) 0.009(4) 0.023(5)
C33 0.038(4) 0.147(8) 0.057(5) -0.002(5) -0.008(3) 0.013(4)
C47 0.027(3) 0.043(4) 0.033(3) -0.009(3) -0.001(2) 0.008(3)
O1 0.045(2) 0.041(3) 0.041(2) -0.0125(18) 0.0098(18) -0.008(2)
O2 0.054(3) 0.055(3) 0.028(2) -0.0047(19) 0.0062(18) 0.006(2)
N3 0.023(2) 0.039(3) 0.029(2) -0.001(2) 0.0069(18) -0.002(2)

loop_
_atom_type_symbol
_atom_type_description
_atom_type_scat_dispersion_real
_atom_type_scat_dispersion_imag
_atom_type_scat_source
C C 0.0033 0.0016 'International Tables Vol C Tables 4.2.6.8 and 6.1.1.4'
H H 0.0000 0.0000 'International Tables Vol C Tables 4.2.6.8 and 6.1.1.4'
Cl Cl 0.1484 0.1585 'International Tables Vol C Tables 4.2.6.8 and 6.1.1.4'
Co Co 0.3494 0.9721 'International Tables Vol C Tables 4.2.6.8 and 6.1.1.4'
N N 0.0061 0.0033 'International Tables Vol C Tables 4.2.6.8 and 6.1.1.4'
O O 0.0106 0.0060 'International Tables Vol C Tables 4.2.6.8 and 6.1.1.4'

loop_
_geom_angle_atom_site_label_1
_geom_angle_atom_site_label_2
_geom_angle_atom_site_label_3
_geom_angle
_geom_angle_site_symmetry_1
_geom_angle_site_symmetry_3
O6 Co1 N3 99.62(15) . 2
O6 Co1 O1 94.21(14) . 4_545
N3 Co1 O1 165.59(16) 2 4_545
O6 Co1 N1 93.95(16) . .
N3 Co1 N1 84.78(15) 2 .
O1 Co1 N1 90.27(15) 4_545 .
O6 Co1 N5 92.30(15) . .
N3 Co1 N5 88.61(15) 2 .
O1 Co1 N5 94.90(15) 4_545 .
N1 Co1 N5 171.58(16) . .
O6 Co1 O2 152.82(14) . 4_545
N3 Co1 O2 107.27(15) 2 4_545
O1 Co1 O2 59.34(14) 4_545 4_545
N1 Co1 O2 92.41(15) . 4_545
N5 Co1 O2 84.56(14) . 4_545
C46 O6 Co1 148.9(3) . .
C1 N1 C2 103.7(4) . .
C1 N1 Co1 121.1(4) . .
C2 N1 Co1 134.8(4) . .
C1 N2 C9 107.0(5) . .
C1 N2 C10 126.3(5) . .
C9 N2 C10 125.0(5) . .
C18 N4 C26 106.7(4) . .
C18 N4 C17 124.7(4) . .
C26 N4 C17 128.5(4) . .
C27 N5 C28 104.4(4) . .
C27 N5 Co1 124.1(3) . .
C28 N5 Co1 131.3(3) . .
C27 N6 C35 106.4(4) . .
C27 N6 C36 126.5(4) . .
C35 N6 C36 127.1(4) . .
C37 C37 C38 119.8(3) 2_655 .
C37 C37 C36 118.9(3) 2_655 .
C38 C37 C36 121.3(4) . .
C20 C19 C26 120.8(5) . .
C20 C19 N3 129.7(5) . .
C26 C19 N3 109.5(5) . .
N6 C35 C28 106.2(4) . .
N6 C35 C34 131.4(5) . .
C28 C35 C34 122.4(5) . .
C29 C28 C35 119.8(5) . .
C29 C28 N5 130.8(5) . .
C35 C28 N5 109.3(4) . .
C40 C41 C42 121.5(5) . .
C40 C41 H41 119.3 . .
C42 C41 H41 119.3 . .
N5 C27 N6 113.7(4) . .
N5 C27 H27 123.2 . .
N6 C27 H27 123.2 . .
C25 C26 N4 134.1(5) . .
C25 C26 C19 120.6(5) . .
N4 C26 C19 105.3(4) . .
C40 C45 C44 120.4(5) . .
C40 C45 Cl2 124.2(4) . .
C44 C45 Cl2 115.5(4) . .
C28 C29 C30 118.3(5) . .
C28 C29 H29 120.9 . .
C30 C29 H29 120.9 . .
O5 C46 O6 126.1(5) . .
O5 C46 C40 119.1(5) . .
O6 C46 C40 114.8(4) . .
C43 C44 C45 122.5(5) . .
C43 C44 H44 118.7 . .
C45 C44 H44 118.7 . .
N6 C36 C37 114.8(4) . .
N6 C36 H36A 108.6 . .
C37 C36 H36A 108.6 . .
N6 C36 H36B 108.6 . .
C37 C36 H36B 108.6 . .
H36A C36 H36B 107.6 . .
C42 C43 C44 116.2(5) . .
C42 C43 C47 126.5(5) . .
C44 C43 C47 117.4(5) . .
C9 C2 C3 119.6(6) . .
C9 C2 N1 109.8(5) . .
C3 C2 N1 130.6(5) . .
N3 C18 N4 113.6(5) . .
N3 C18 H18 123.2 . .
N4 C18 H18 123.2 . .
N4 C17 C16 113.8(4) . .
N4 C17 H17A 108.8 . .
C16 C17 H17A 108.8 . .
N4 C17 H17B 108.8 . .
C16 C17 H17B 108.8 . .
H17A C17 H17B 107.7 . .
C45 C40 C41 117.5(5) . .
C45 C40 C46 125.9(5) . .
C41 C40 C46 116.6(5) . .
C15 C16 C11 119.5(5) . .
C15 C16 C17 119.6(5) . .
C11 C16 C17 120.9(5) . .
C2 C9 N2 105.3(5) . .
C2 C9 C8 123.2(6) . .
N2 C9 C8 131.4(5) . .
C29 C30 C31 121.0(5) . .
C29 C30 C32 119.3(5) . .
C31 C30 C32 119.7(5) . .
C43 C42 C41 121.9(5) . .
C43 C42 Cl1 122.7(4) . .
C41 C42 Cl1 115.4(5) . .
C31 C34 C35 118.2(5) . .
C31 C34 H34 120.9 . .
C35 C34 H34 120.9 . .
C22 C25 C26 118.8(5) . .
C22 C25 H25 120.6 . .
C26 C25 H25 120.6 . .
C5 C8 C9 117.6(6) . .
C5 C8 H8 121.2 . .
C9 C8 H8 121.2 . .
C16 C11 C12 118.2(5) . .
C16 C11 C10 120.8(5) . .
C12 C11 C10 121.0(5) . .
N2 C10 C11 113.5(4) . .
N2 C10 H10A 108.9 . .
C11 C10 H10A 108.9 . .
N2 C10 H10B 108.9 . .
C11 C10 H10B 108.9 . .
H10A C10 H10B 107.7 . .
C2 C3 C4 118.2(6) . .
C2 C3 H3 120.9 . .
C4 C3 H3 120.9 . .
C38 C39 C39 120.6(3) . 2_655
C38 C39 H39 119.7 . .
C39 C39 H39 119.7 2_655 .
C21 C20 C19 118.6(5) . .
C21 C20 H20 120.7 . .
C19 C20 H20 120.7 . .
C25 C22 C21 120.4(5) . .
C25 C22 C24 118.7(5) . .
C21 C22 C24 120.9(6) . .
C39 C38 C37 119.6(5) . .
C39 C38 H38 120.2 . .
C37 C38 H38 120.2 . .
C13 C12 C11 120.5(6) . .
C13 C12 H12 119.8 . .
C11 C12 H12 119.8 . .
C34 C31 C30 120.3(5) . .
C34 C31 C33 120.5(6) . .
C30 C31 C33 119.2(6) . .
C3 C4 C5 120.5(6) . .
C3 C4 C6 119.1(6) . .
C5 C4 C6 120.3(6) . .
C20 C21 C22 120.9(6) . .
C20 C21 C23 118.3(5) . .
C22 C21 C23 120.8(5) . .
C8 C5 C4 120.7(6) . .
C8 C5 C7 119.2(6) . .
C4 C5 C7 120.0(6) . .
C16 C15 C14 121.2(6) . .
C16 C15 H15 119.4 . .
C14 C15 H15 119.4 . .
N1 C1 N2 114.1(5) . .
N1 C1 H1 122.9 . .
N2 C1 H1 122.9 . .
C14 C13 C12 121.1(6) . .
C14 C13 H13 119.4 . .
C12 C13 H13 119.4 . .
C30 C32 H32A 109.5 . .
C30 C32 H32B 109.5 . .
H32A C32 H32B 109.5 . .
C30 C32 H32C 109.5 . .
H32A C32 H32C 109.5 . .
H32B C32 H32C 109.5 . .
C21 C23 H23A 109.5 . .
C21 C23 H23B 109.5 . .
H23A C23 H23B 109.5 . .
C21 C23 H23C 109.5 . .
H23A C23 H23C 109.5 . .
H23B C23 H23C 109.5 . .
C22 C24 H24A 109.5 . .
C22 C24 H24B 109.5 . .
H24A C24 H24B 109.5 . .
C22 C24 H24C 109.5 . .
H24A C24 H24C 109.5 . .
H24B C24 H24C 109.5 . .
C5 C7 H7A 109.5 . .
C5 C7 H7B 109.5 . .
H7A C7 H7B 109.5 . .
C5 C7 H7C 109.5 . .
H7A C7 H7C 109.5 . .
H7B C7 H7C 109.5 . .
C4 C6 H6A 109.5 . .
C4 C6 H6B 109.5 . .
H6A C6 H6B 109.5 . .
C4 C6 H6C 109.5 . .
H6A C6 H6C 109.5 . .
H6B C6 H6C 109.5 . .
C13 C14 C15 119.4(6) . .
C13 C14 H14 120.3 . .
C15 C14 H14 120.3 . .
C31 C33 H33A 109.5 . .
C31 C33 H33B 109.5 . .
H33A C33 H33B 109.5 . .
C31 C33 H33C 109.5 . .
H33A C33 H33C 109.5 . .
H33B C33 H33C 109.5 . .
O1 C47 O2 120.9(5) . .
O1 C47 C43 118.3(5) . .
O2 C47 C43 120.7(5) . .
C47 O1 Co1 93.3(3) . 4
C47 O2 Co1 86.4(3) . 4
C18 N3 C19 104.9(4) . .
C18 N3 Co1 126.1(4) . 2
C19 N3 Co1 128.0(4) . 2

loop_
_geom_bond_atom_site_label_1
_geom_bond_atom_site_label_2
_geom_bond_distance
_geom_bond_site_symmetry_2
Co1 O6 2.075(4) .
Co1 N3 2.108(4) 2
Co1 O1 2.138(3) 4_545
Co1 N1 2.156(4) .
Co1 N5 2.162(4) .
Co1 O2 2.285(4) 4_545
Cl1 C42 1.730(5) .
Cl2 C45 1.734(5) .
O5 C46 1.239(6) .
O6 C46 1.255(6) .
N1 C1 1.315(6) .
N1 C2 1.417(7) .
N2 C1 1.340(6) .
N2 C9 1.390(7) .
N2 C10 1.458(6) .
N4 C18 1.360(6) .
N4 C26 1.386(6) .
N4 C17 1.469(6) .
N5 C27 1.312(6) .
N5 C28 1.412(6) .
N6 C27 1.365(6) .
N6 C35 1.382(6) .
N6 C36 1.441(6) .
C37 C37 1.383(9) 2_655
C37 C38 1.386(7) .
C37 C36 1.511(7) .
C19 C20 1.382(7) .
C19 C26 1.398(7) .
C19 N3 1.400(6) .
C35 C28 1.389(6) .
C35 C34 1.392(7) .
C28 C29 1.387(6) .
C41 C40 1.383(7) .
C41 C42 1.392(7) .
C41 H41 0.9300 .
C27 H27 0.9300 .
C26 C25 1.385(7) .
C45 C40 1.381(7) .
C45 C44 1.401(7) .
C29 C30 1.388(7) .
C29 H29 0.9300 .
C46 C40 1.536(7) .
C44 C43 1.384(7) .
C44 H44 0.9300 .
C36 H36A 0.9700 .
C36 H36B 0.9700 .
C43 C42 1.382(7) .
C43 C47 1.511(7) .
C2 C9 1.381(7) .
C2 C3 1.387(8) .
C18 N3 1.306(6) .
C18 H18 0.9300 .
C17 C16 1.499(6) .
C17 H17A 0.9700 .
C17 H17B 0.9700 .
C16 C15 1.378(7) .
C16 C11 1.390(7) .
C9 C8 1.394(7) .
C30 C31 1.424(8) .
C30 C32 1.506(7) .
C34 C31 1.361(7) .
C34 H34 0.9300 .
C25 C22 1.378(8) .
C25 H25 0.9300 .
C8 C5 1.366(8) .
C8 H8 0.9300 .
C11 C12 1.411(7) .
C11 C10 1.500(7) .
C10 H10A 0.9700 .
C10 H10B 0.9700 .
C3 C4 1.408(8) .
C3 H3 0.9300 .
C39 C38 1.367(7) .
C39 C39 1.369(11) 2_655
C39 H39 0.9300 .
C20 C21 1.376(7) .
C20 H20 0.9300 .
C22 C21 1.407(8) .
C22 C24 1.524(7) .
C38 H38 0.9300 .
C12 C13 1.365(8) .
C12 H12 0.9300 .
C31 C33 1.526(7) .
C4 C5 1.421(8) .
C4 C6 1.491(8) .
C21 C23 1.513(8) .
C5 C7 1.506(8) .
C15 C14 1.384(8) .
C15 H15 0.9300 .
C1 H1 0.9300 .
C13 C14 1.350(9) .
C13 H13 0.9300 .
C32 H32A 0.9600 .
C32 H32B 0.9600 .
C32 H32C 0.9600 .
C23 H23A 0.9600 .
C23 H23B 0.9600 .
C23 H23C 0.9600 .
C24 H24A 0.9600 .
C24 H24B 0.9600 .
C24 H24C 0.9600 .
C7 H7A 0.9600 .
C7 H7B 0.9600 .
C7 H7C 0.9600 .
C6 H6A 0.9600 .
C6 H6B 0.9600 .
C6 H6C 0.9600 .
C14 H14 0.9300 .
C33 H33A 0.9600 .
C33 H33B 0.9600 .
C33 H33C 0.9600 .
C47 O1 1.254(6) .
C47 O2 1.266(6) .
O1 Co1 2.138(3) 4
O2 Co1 2.285(4) 4
N3 Co1 2.108(4) 2

loop_
_geom_torsion_atom_site_label_1
_geom_torsion_atom_site_label_2
_geom_torsion_atom_site_label_3
_geom_torsion_atom_site_label_4
_geom_torsion
_geom_torsion_site_symmetry_1
_geom_torsion_site_symmetry_4
N3 Co1 O6 C46 47.6(7) 2 .
O1 Co1 O6 C46 -128.3(7) 4_545 .
N1 Co1 O6 C46 -37.7(7) . .
N5 Co1 O6 C46 136.6(7) . .
O2 Co1 O6 C46 -140.8(6) 4_545 .
O6 Co1 N1 C1 4.6(4) . .
N3 Co1 N1 C1 -94.7(4) 2 .
O1 Co1 N1 C1 98.8(4) 4_545 .
N5 Co1 N1 C1 -133.2(11) . .
O2 Co1 N1 C1 158.2(4) 4_545 .
O6 Co1 N1 C2 -167.2(5) . .
N3 Co1 N1 C2 93.5(5) 2 .
O1 Co1 N1 C2 -73.0(5) 4_545 .
N5 Co1 N1 C2 55.0(13) . .
O2 Co1 N1 C2 -13.6(5) 4_545 .
O6 Co1 N5 C27 -103.4(4) . .
N3 Co1 N5 C27 -3.8(4) 2 .
O1 Co1 N5 C27 162.2(4) 4_545 .
N1 Co1 N5 C27 34.5(13) . .
O2 Co1 N5 C27 103.7(4) 4_545 .
O6 Co1 N5 C28 80.3(4) . .
N3 Co1 N5 C28 179.8(4) 2 .
O1 Co1 N5 C28 -14.2(4) 4_545 .
N1 Co1 N5 C28 -141.9(10) . .
O2 Co1 N5 C28 -72.7(4) 4_545 .
C27 N6 C35 C28 -1.5(5) . .
C36 N6 C35 C28 178.2(5) . .
C27 N6 C35 C34 -177.9(6) . .
C36 N6 C35 C34 1.8(9) . .
N6 C35 C28 C29 -176.6(4) . .
C34 C35 C28 C29 0.2(8) . .
N6 C35 C28 N5 1.6(6) . .
C34 C35 C28 N5 178.4(5) . .
C27 N5 C28 C29 176.8(5) . .
Co1 N5 C28 C29 -6.3(8) . .
C27 N5 C28 C35 -1.0(5) . .
Co1 N5 C28 C35 175.9(3) . .
C28 N5 C27 N6 0.0(6) . .
Co1 N5 C27 N6 -177.1(3) . .
C35 N6 C27 N5 0.9(6) . .
C36 N6 C27 N5 -178.7(4) . .
C18 N4 C26 C25 -178.4(6) . .
C17 N4 C26 C25 1.4(9) . .
C18 N4 C26 C19 0.3(5) . .
C17 N4 C26 C19 -179.9(4) . .
C20 C19 C26 C25 -0.1(8) . .
N3 C19 C26 C25 178.9(5) . .
C20 C19 C26 N4 -179.0(5) . .
N3 C19 C26 N4 0.0(5) . .
C35 C28 C29 C30 -2.1(7) . .
N5 C28 C29 C30 -179.7(5) . .
Co1 O6 C46 O5 -23.6(11) . .
Co1 O6 C46 C40 156.8(5) . .
C40 C45 C44 C43 -3.8(8) . .
Cl2 C45 C44 C43 177.2(4) . .
C27 N6 C36 C37 -94.8(6) . .
C35 N6 C36 C37 85.6(6) . .
C37 C37 C36 N6 -172.3(5) 2_655 .
C38 C37 C36 N6 10.2(7) . .
C45 C44 C43 C42 0.7(8) . .
C45 C44 C43 C47 -179.5(5) . .
C1 N1 C2 C9 0.1(6) . .
Co1 N1 C2 C9 172.9(4) . .
C1 N1 C2 C3 178.3(5) . .
Co1 N1 C2 C3 -8.9(9) . .
C26 N4 C18 N3 -0.5(6) . .
C17 N4 C18 N3 179.7(4) . .
C18 N4 C17 C16 -138.8(5) . .
C26 N4 C17 C16 41.3(7) . .
C44 C45 C40 C41 3.8(7) . .
Cl2 C45 C40 C41 -177.3(4) . .
C44 C45 C40 C46 -175.8(5) . .
Cl2 C45 C40 C46 3.1(8) . .
C42 C41 C40 C45 -0.8(8) . .
C42 C41 C40 C46 178.8(5) . .
O5 C46 C40 C45 -17.7(8) . .
O6 C46 C40 C45 161.9(5) . .
O5 C46 C40 C41 162.8(5) . .
O6 C46 C40 C41 -17.6(7) . .
N4 C17 C16 C15 -115.2(6) . .
N4 C17 C16 C11 65.3(7) . .
C3 C2 C9 N2 -177.1(5) . .
N1 C2 C9 N2 1.3(6) . .
C3 C2 C9 C8 4.9(8) . .
N1 C2 C9 C8 -176.7(5) . .
C1 N2 C9 C2 -2.2(6) . .
C10 N2 C9 C2 -168.4(5) . .
C1 N2 C9 C8 175.6(5) . .
C10 N2 C9 C8 9.4(9) . .
C28 C29 C30 C31 1.8(8) . .
C28 C29 C30 C32 -178.5(5) . .
C44 C43 C42 C41 2.3(8) . .
C47 C43 C42 C41 -177.5(5) . .
C44 C43 C42 Cl1 178.8(4) . .
C47 C43 C42 Cl1 -1.0(8) . .
C40 C41 C42 C43 -2.3(8) . .
C40 C41 C42 Cl1 -179.0(4) . .
N6 C35 C34 C31 177.8(5) . .
C28 C35 C34 C31 1.9(8) . .
N4 C26 C25 C22 179.5(6) . .
C19 C26 C25 C22 1.0(8) . .
C2 C9 C8 C5 -1.9(8) . .
N2 C9 C8 C5 -179.3(5) . .
C15 C16 C11 C12 2.5(8) . .
C17 C16 C11 C12 -178.0(5) . .
C15 C16 C11 C10 -178.2(5) . .
C17 C16 C11 C10 1.3(8) . .
C1 N2 C10 C11 -93.5(7) . .
C9 N2 C10 C11 70.0(7) . .
C16 C11 C10 N2 -163.1(5) . .
C12 C11 C10 N2 16.2(8) . .
C9 C2 C3 C4 -4.7(8) . .
N1 C2 C3 C4 177.2(5) . .
C26 C19 C20 C21 0.0(8) . .
N3 C19 C20 C21 -178.8(5) . .
C26 C25 C22 C21 -1.7(9) . .
C26 C25 C22 C24 -179.9(5) . .
C39 C39 C38 C37 -2.0(12) 2_655 .
C37 C37 C38 C39 1.7(9) 2_655 .
C36 C37 C38 C39 179.2(5) . .
C16 C11 C12 C13 -0.5(9) . .
C10 C11 C12 C13 -179.8(6) . .
C35 C34 C31 C30 -2.2(9) . .
C35 C34 C31 C33 178.9(6) . .
C29 C30 C31 C34 0.4(9) . .
C32 C30 C31 C34 -179.3(6) . .
C29 C30 C31 C33 179.3(6) . .
C32 C30 C31 C33 -0.4(9) . .
C2 C3 C4 C5 2.1(8) . .
C2 C3 C4 C6 -176.1(5) . .
C19 C20 C21 C22 -0.7(9) . .
C19 C20 C21 C23 178.0(6) . .
C25 C22 C21 C20 1.6(9) . .
C24 C22 C21 C20 179.8(6) . .
C25 C22 C21 C23 -177.1(6) . .
C24 C22 C21 C23 1.1(10) . .
C9 C8 C5 C4 -0.9(8) . .
C9 C8 C5 C7 175.2(5) . .
C3 C4 C5 C8 0.8(8) . .
C6 C4 C5 C8 178.9(5) . .
C3 C4 C5 C7 -175.3(5) . .
C6 C4 C5 C7 2.8(8) . .
C11 C16 C15 C14 -3.2(10) . .
C17 C16 C15 C14 177.3(6) . .
C2 N1 C1 N2 -1.6(6) . .
Co1 N1 C1 N2 -175.6(3) . .
C9 N2 C1 N1 2.5(6) . .
C10 N2 C1 N1 168.4(5) . .
C11 C12 C13 C14 -0.8(11) . .
C12 C13 C14 C15 0.2(12) . .
C16 C15 C14 C13 1.8(12) . .
C42 C43 C47 O1 151.4(5) . .
C44 C43 C47 O1 -28.4(7) . .
C42 C43 C47 O2 -29.4(8) . .
C44 C43 C47 O2 150.8(5) . .
O2 C47 O1 Co1 -1.1(5) . 4
C43 C47 O1 Co1 178.2(4) . 4
O1 C47 O2 Co1 1.0(5) . 4
C43 C47 O2 Co1 -178.2(4) . 4
N4 C18 N3 C19 0.5(6) . .
N4 C18 N3 Co1 -168.9(3) . 2
C20 C19 N3 C18 178.6(6) . .
C26 C19 N3 C18 -0.2(6) . .
C20 C19 N3 Co1 -12.3(8) . 2
C26 C19 N3 Co1 168.8(3) . 2
